data_7105187
loop_
_publ_author_name
'Kim, Hye Ryung'
'Jung, Il Gu'
'Yoo, Kihyun'
'Jang, Kwonho'
'Lee, Eun Sun'
'Yun, Jaesook'
'Son, Seung Uk'

_publ_section_title
;
 Bis(imidazoline-2-thione)-copper(I) catalyzed regioselective boron
 addition to internal alkynes.
;
_journal_issue 5
_journal_name_full 'Chemical communications (Cambridge, England)'
_journal_page_first 758
_journal_page_last 760
_journal_paper_doi 10.1039/b919515g
_journal_volume 46
_journal_year 2010
_chemical_formula_moiety 'C10 H16 Cl Cu N4 S2'
_chemical_formula_sum 'C10 H16 Cl Cu N4 S2'
_chemical_formula_weight 355.38
_chemical_name_systematic
;
?
;
_space_group_IT_number 15
_symmetry_cell_setting monoclinic
_symmetry_space_group_name_Hall '-C 2yc'
_symmetry_space_group_name_H-M 'C 1 2/c 1'
_atom_sites_solution_hydrogens geom
_atom_sites_solution_primary direct
_atom_sites_solution_secondary difmap
_audit_creation_method SHELXL-97
_cell_angle_alpha 90.00
_cell_angle_beta 106.320(14)
_cell_angle_gamma 90.00
_cell_formula_units_Z 4
_cell_length_a 10.437(2)
_cell_length_b 9.403(2)
_cell_length_c 16.115(3)
_cell_measurement_temperature 293(2)
_cell_volume 1517.7(6)
_computing_cell_refinement 'Bruker XSCANS'
_computing_data_collection 'Bruker XSCANS'
_computing_data_reduction 'Bruker SHELXTL'
_computing_molecular_graphics 'Bruker SHELXTL'
_computing_publication_material 'Bruker SHELXTL'
_computing_structure_refinement 'Bruker SHELXTL'
_computing_structure_solution 'Bruker SHELXTL'
_diffrn_ambient_temperature 293(2)
_diffrn_measured_fraction_theta_full 0.968
_diffrn_measured_fraction_theta_max 0.968
_diffrn_measurement_device_type 'Bruker P4'
_diffrn_measurement_method '\w scans'
_diffrn_radiation_monochromator graphite
_diffrn_radiation_source 'sealed tube'
_diffrn_radiation_type MoK\a
_diffrn_radiation_wavelength 0.71073
_diffrn_reflns_av_R_equivalents 0.0284
_diffrn_reflns_av_sigmaI/netI 0.0361
_diffrn_reflns_limit_h_max 12
_diffrn_reflns_limit_h_min -13
_diffrn_reflns_limit_k_max 11
_diffrn_reflns_limit_k_min -12
_diffrn_reflns_limit_l_max 21
_diffrn_reflns_limit_l_min -20
_diffrn_reflns_number 5923
_diffrn_reflns_theta_full 28.30
_diffrn_reflns_theta_max 28.30
_diffrn_reflns_theta_min 2.63
_exptl_absorpt_coefficient_mu 1.878
_exptl_absorpt_correction_T_max 0.687
_exptl_absorpt_correction_T_min 0.644
_exptl_absorpt_correction_type multi-scan
_exptl_crystal_colour 'pale yellow'
_exptl_crystal_density_diffrn 1.555
_exptl_crystal_density_method 'not measured'
_exptl_crystal_description cubic
_exptl_crystal_F_000 728
_exptl_crystal_size_max 0.25
_exptl_crystal_size_mid 0.20
_exptl_crystal_size_min 0.20
_refine_diff_density_max 0.306
_refine_diff_density_min -0.310
_refine_diff_density_rms 0.057
_refine_ls_extinction_method none
_refine_ls_goodness_of_fit_ref 1.021
_refine_ls_hydrogen_treatment constr
_refine_ls_matrix_type full
_refine_ls_number_parameters 83
_refine_ls_number_reflns 1838
_refine_ls_number_restraints 0
_refine_ls_restrained_S_all 1.021
_refine_ls_R_factor_all 0.0620
_refine_ls_R_factor_gt 0.0349
_refine_ls_shift/su_max 0.000
_refine_ls_shift/su_mean 0.000
_refine_ls_structure_factor_coef Fsqd
_refine_ls_weighting_details 'calc w=1/[\s^2^(Fo^2^)+(0.0377P)^2^+0.6572P] where P=(Fo^2^+2Fc^2^)/3'
_refine_ls_weighting_scheme calc
_refine_ls_wR_factor_gt 0.0757
_refine_ls_wR_factor_ref 0.0855
_reflns_number_gt 1285
_reflns_number_total 1838
_reflns_threshold_expression >2sigma(I)
_cod_data_source_file b919515g.txt
_cod_data_source_block yjscu
_cod_depositor_comments
;
The following automatic conversions were performed:
'_symmetry_cell_setting' value 'Monoclinic' changed to 'monoclinic'
according to '/home/saulius/struct/CIF-dictionaries/cif_core.dic'
dictionary named 'cif_core.dic' version 2.4.1 from 2010-06-29.

Automatic conversion script
Id: cif_fix_enum 1527 2010-12-29 10:47:43Z saulius 
;
_cod_original_sg_symbol_Hall '-C2 yc'
_cod_original_sg_symbol_H-M C2/c
_cod_database_code 7105187

loop_
_symmetry_equiv_pos_as_xyz
'x, y, z'
'-x, y, -z+1/2'
'x+1/2, y+1/2, z'
'-x+1/2, y+1/2, -z+1/2'
'-x, -y, -z'
'x, -y, z-1/2'
'-x+1/2, -y+1/2, -z'
'x+1/2, -y+1/2, z-1/2'

loop_
_atom_site_label
_atom_site_type_symbol
_atom_site_fract_x
_atom_site_fract_y
_atom_site_fract_z
_atom_site_U_iso_or_equiv
_atom_site_adp_type
_atom_site_occupancy
_atom_site_symmetry_multiplicity
_atom_site_calc_flag
_atom_site_refinement_flags
_atom_site_disorder_assembly
_atom_site_disorder_group
Cu2 Cu 0.5000 0.21723(5) 0.2500 0.05044(18) Uani 1 2 d S . .
S2 S 0.46608(8) 0.33950(8) 0.36079(4) 0.0559(2) Uani 1 1 d . . .
Cl3 Cl 0.5000 -0.02113(11) 0.2500 0.0618(3) Uani 1 2 d S . .
N2 N 0.4500(2) 0.1940(2) 0.50415(12) 0.0425(5) Uani 1 1 d . . .
C5 C 0.4022(2) 0.2209(3) 0.41894(15) 0.0389(6) Uani 1 1 d . . .
C3 C 0.3693(3) 0.0965(3) 0.52864(17) 0.0528(7) Uani 1 1 d . . .
H3 H 0.3805 0.0609 0.5841 0.063 Uiso 1 1 calc R . .
N1 N 0.29232(19) 0.1398(2) 0.39061(13) 0.0428(5) Uani 1 1 d . . .
C2 C 0.2720(3) 0.0626(3) 0.45813(18) 0.0523(7) Uani 1 1 d . . .
H2 H 0.2030 -0.0015 0.4552 0.063 Uiso 1 1 calc R . .
C4 C 0.5677(3) 0.2606(3) 0.56200(18) 0.0621(8) Uani 1 1 d . . .
H4A H 0.5816 0.2238 0.6194 0.093 Uiso 1 1 calc R . .
H4B H 0.5547 0.3616 0.5624 0.093 Uiso 1 1 calc R . .
H4C H 0.6444 0.2402 0.5423 0.093 Uiso 1 1 calc R . .
C1 C 0.2057(3) 0.1361(3) 0.30219(18) 0.0619(8) Uani 1 1 d . . .
H1A H 0.1344 0.0697 0.2985 0.093 Uiso 1 1 calc R . .
H1B H 0.2564 0.1070 0.2638 0.093 Uiso 1 1 calc R . .
H1C H 0.1691 0.2290 0.2860 0.093 Uiso 1 1 calc R . .

loop_
_atom_site_aniso_label
_atom_site_aniso_U_11
_atom_site_aniso_U_22
_atom_site_aniso_U_33
_atom_site_aniso_U_23
_atom_site_aniso_U_13
_atom_site_aniso_U_12
Cu2 0.0633(3) 0.0526(3) 0.0392(3) 0.000 0.0205(2) 0.000
S2 0.0860(6) 0.0429(4) 0.0478(4) -0.0089(3) 0.0338(4) -0.0169(4)
Cl3 0.0874(8) 0.0475(6) 0.0479(5) 0.000 0.0148(5) 0.000
N2 0.0502(12) 0.0419(13) 0.0357(10) -0.0053(9) 0.0128(9) 0.0016(10)
C5 0.0483(14) 0.0341(14) 0.0382(12) -0.0061(10) 0.0188(11) 0.0008(12)
C3 0.0691(18) 0.0494(17) 0.0462(15) 0.0106(13) 0.0263(14) 0.0059(15)
N1 0.0435(12) 0.0426(12) 0.0429(11) -0.0026(10) 0.0131(9) -0.0003(10)
C2 0.0566(17) 0.0449(17) 0.0619(18) 0.0049(13) 0.0276(15) -0.0024(13)
C4 0.068(2) 0.063(2) 0.0480(16) -0.0118(14) 0.0049(14) -0.0030(15)
C1 0.0559(17) 0.069(2) 0.0528(17) -0.0052(15) 0.0017(14) -0.0053(15)

loop_
_atom_type_symbol
_atom_type_description
_atom_type_scat_dispersion_real
_atom_type_scat_dispersion_imag
_atom_type_scat_source
C C 0.0033 0.0016 'International Tables Vol C Tables 4.2.6.8 and 6.1.1.4'
H H 0.0000 0.0000 'International Tables Vol C Tables 4.2.6.8 and 6.1.1.4'
Cl Cl 0.1484 0.1585 'International Tables Vol C Tables 4.2.6.8 and 6.1.1.4'
Cu Cu 0.3201 1.2651 'International Tables Vol C Tables 4.2.6.8 and 6.1.1.4'
N N 0.0061 0.0033 'International Tables Vol C Tables 4.2.6.8 and 6.1.1.4'
S S 0.1246 0.1234 'International Tables Vol C Tables 4.2.6.8 and 6.1.1.4'

loop_
_geom_angle_atom_site_label_1
_geom_angle_atom_site_label_2
_geom_angle_atom_site_label_3
_geom_angle
_geom_angle_site_symmetry_1
_geom_angle_site_symmetry_3
_geom_angle_publ_flag
S2 Cu2 S2 118.05(4) . 2_655 ?
S2 Cu2 Cl3 120.98(2) . . ?
S2 Cu2 Cl3 120.98(2) 2_655 . ?
C5 S2 Cu2 106.03(8) . . ?
C5 N2 C3 109.7(2) . . ?
C5 N2 C4 125.1(2) . . ?
C3 N2 C4 125.2(2) . . ?
N1 C5 N2 106.0(2) . . ?
N1 C5 S2 127.63(18) . . ?
N2 C5 S2 126.3(2) . . ?
C2 C3 N2 107.2(2) . . ?
C5 N1 C2 109.7(2) . . ?
C5 N1 C1 125.5(2) . . ?
C2 N1 C1 124.7(2) . . ?
C3 C2 N1 107.4(2) . . ?

loop_
_geom_bond_atom_site_label_1
_geom_bond_atom_site_label_2
_geom_bond_distance
_geom_bond_site_symmetry_2
_geom_bond_publ_flag
Cu2 S2 2.2339(8) . ?
Cu2 S2 2.2339(8) 2_655 ?
Cu2 Cl3 2.2412(12) . ?
S2 C5 1.708(2) . ?
N2 C5 1.346(3) . ?
N2 C3 1.376(3) . ?
N2 C4 1.459(3) . ?
C5 N1 1.346(3) . ?
C3 C2 1.333(4) . ?
N1 C2 1.373(3) . ?
N1 C1 1.458(3) . ?
